data_4037727
loop_
_publ_author_name
'Zhi, Changlei'
'Wang, Qiuling'
'Liu, Shuang'
'Xue, Yuting'
'Shi, Linlin'
'Zhu, Xinju'
'Hao, Xin-Qi'
'Song, Mao-Ping'

_publ_section_title
;
 Cu-Catalyzed Direct C7-Sulfonylation of Indolines with Arylsulfonyl
 Chlorides.
;
_journal_name_full 'The Journal of organic chemistry'
_journal_paper_doi 10.1021/acs.joc.9b02954
_journal_year 2019
_chemical_formula_moiety 'C19 H17 N3 O2 S'
_chemical_formula_sum 'C19 H17 N3 O2 S'
_chemical_formula_weight 351.41
_space_group_crystal_system monoclinic
_space_group_IT_number 14
_space_group_name_Hall '-P 2yn'
_space_group_name_H-M_alt 'P 1 21/n 1'
_atom_sites_solution_hydrogens geom
_atom_sites_solution_primary direct
_audit_creation_date 2018-12-13
_audit_creation_method
;
Olex2 1.2
(compiled 2018.05.29 svn.r3508 for OlexSys, GUI svn.r5506)
;
_cell_angle_alpha 90
_cell_angle_beta 107.223(3)
_cell_angle_gamma 90
_cell_formula_units_Z 4
_cell_length_a 14.3930(4)
_cell_length_b 7.2772(2)
_cell_length_c 16.8277(5)
_cell_measurement_reflns_used 2704
_cell_measurement_temperature 293(2)
_cell_measurement_theta_max 70.8950
_cell_measurement_theta_min 4.7950
_cell_volume 1683.51(9)
_computing_cell_refinement
;
CrysAlisPro, Agilent Technologies,
Version 1.171.37.35 (release 13-08-2014 CrysAlis171 .NET)
(compiled Aug 13 2014,18:06:01)
;
_computing_data_collection
;
CrysAlisPro, Agilent Technologies,
Version 1.171.37.35 (release 13-08-2014 CrysAlis171 .NET)
(compiled Aug 13 2014,18:06:01)
;
_computing_data_reduction
;
CrysAlisPro, Agilent Technologies,
Version 1.171.37.35 (release 13-08-2014 CrysAlis171 .NET)
(compiled Aug 13 2014,18:06:01)
;
_computing_molecular_graphics 'Olex2 (Dolomanov et al., 2009)'
_computing_publication_material 'Olex2 (Dolomanov et al., 2009)'
_computing_structure_refinement 'ShelXL (Sheldrick, 2015)'
_computing_structure_solution 'ShelXS (Sheldrick, 2008)'
_diffrn_ambient_temperature 293(2)
_diffrn_detector 'CCD plate'
_diffrn_detector_area_resol_mean 16.2312
_diffrn_detector_type Eos
_diffrn_measured_fraction_theta_full 0.999
_diffrn_measured_fraction_theta_max 0.999
_diffrn_measurement_details
;
#__ type_ start__ end____ width___ exp.time_
  1 omega -103.00   -4.00   1.0000    2.5000
omega____ theta____ kappa____ phi______ frames
    -      -33.5000  -78.0000 -167.0000 99

#__ type_ start__ end____ width___ exp.time_
  2 omega  -49.00   37.00   1.0000    2.5000
omega____ theta____ kappa____ phi______ frames
    -      -33.5000   37.0000 -150.0000 86

#__ type_ start__ end____ width___ exp.time_
  3 omega   60.00  109.00   1.0000    2.5000
omega____ theta____ kappa____ phi______ frames
    -       36.4734  178.0000 -120.0000 49

#__ type_ start__ end____ width___ exp.time_
  4 omega   59.00   95.00   1.0000    2.5000
omega____ theta____ kappa____ phi______ frames
    -       36.4734  178.0000  -60.0000 36

#__ type_ start__ end____ width___ exp.time_
  5 omega   20.00   70.00   1.0000    2.5000
omega____ theta____ kappa____ phi______ frames
    -       36.4734  -99.0000  -30.0000 50

#__ type_ start__ end____ width___ exp.time_
  6 omega    1.00  100.00   1.0000    2.5000
omega____ theta____ kappa____ phi______ frames
    -       36.4734   19.0000  120.0000 99

#__ type_ start__ end____ width___ exp.time_
  7 omega   70.00   96.00   1.0000    2.5000
omega____ theta____ kappa____ phi______ frames
    -       36.4734  178.0000  150.0000 26

#__ type_ start__ end____ width___ exp.time_
  8 omega   37.00   72.00   1.0000   11.0000
omega____ theta____ kappa____ phi______ frames
    -      108.0000  -30.0000  -90.0000 35

#__ type_ start__ end____ width___ exp.time_
  9 omega   94.00  176.00   1.0000   11.0000
omega____ theta____ kappa____ phi______ frames
    -      108.0000   61.0000  150.0000 82

#__ type_ start__ end____ width___ exp.time_
 10 omega  122.00  173.00   1.0000   11.0000
omega____ theta____ kappa____ phi______ frames
    -      108.0000  111.0000   60.0000 51

#__ type_ start__ end____ width___ exp.time_
 11 omega   37.00   70.00   1.0000   11.0000
omega____ theta____ kappa____ phi______ frames
    -      108.0000  -30.0000  150.0000 33

#__ type_ start__ end____ width___ exp.time_
 12 omega   47.00   91.00   1.0000   11.0000
omega____ theta____ kappa____ phi______ frames
    -      108.0000  -30.0000    0.0000 44

#__ type_ start__ end____ width___ exp.time_
 13 omega   40.00   69.00   1.0000   11.0000
omega____ theta____ kappa____ phi______ frames
    -      108.0000  -30.0000   60.0000 29

#__ type_ start__ end____ width___ exp.time_
 14 omega   47.00  107.00   1.0000   11.0000
omega____ theta____ kappa____ phi______ frames
    -      108.0000  -94.0000   30.0000 60

#__ type_ start__ end____ width___ exp.time_
 15 omega   49.00   74.00   1.0000   11.0000
omega____ theta____ kappa____ phi______ frames
    -      108.0000  -30.0000  -30.0000 25

#__ type_ start__ end____ width___ exp.time_
 16 omega   51.00   99.00   1.0000   11.0000
omega____ theta____ kappa____ phi______ frames
    -      108.0000  -45.0000 -180.0000 48

#__ type_ start__ end____ width___ exp.time_
 17 omega   70.00   99.00   1.0000   11.0000
omega____ theta____ kappa____ phi______ frames
    -      108.0000  -45.0000 -150.0000 29

#__ type_ start__ end____ width___ exp.time_
 18 omega  107.00  159.00   1.0000   11.0000
omega____ theta____ kappa____ phi______ frames
    -      108.0000   30.0000  120.0000 52
;
_diffrn_measurement_device 'four-circle diffractometer'
_diffrn_measurement_device_type 'Xcalibur, Eos, Gemini'
_diffrn_measurement_method '\w scans'
_diffrn_orient_matrix_UB_11 0.0969510000
_diffrn_orient_matrix_UB_12 -0.0098498000
_diffrn_orient_matrix_UB_13 -0.0211539000
_diffrn_orient_matrix_UB_21 -0.0492368000
_diffrn_orient_matrix_UB_22 -0.1163057000
_diffrn_orient_matrix_UB_23 -0.0775522000
_diffrn_orient_matrix_UB_31 -0.0269951000
_diffrn_orient_matrix_UB_32 0.1766675000
_diffrn_orient_matrix_UB_33 -0.0521807000
_diffrn_radiation_monochromator graphite
_diffrn_radiation_probe x-ray
_diffrn_radiation_type CuK\a
_diffrn_radiation_wavelength 1.54184
_diffrn_reflns_av_R_equivalents 0.0272
_diffrn_reflns_av_unetI/netI 0.0357
_diffrn_reflns_Laue_measured_fraction_full 0.999
_diffrn_reflns_Laue_measured_fraction_max 0.999
_diffrn_reflns_limit_h_max 17
_diffrn_reflns_limit_h_min -15
_diffrn_reflns_limit_k_max 8
_diffrn_reflns_limit_k_min -5
_diffrn_reflns_limit_l_max 15
_diffrn_reflns_limit_l_min -20
_diffrn_reflns_number 6233
_diffrn_reflns_point_group_measured_fraction_full 0.999
_diffrn_reflns_point_group_measured_fraction_max 0.999
_diffrn_reflns_theta_full 67.075
_diffrn_reflns_theta_max 67.075
_diffrn_reflns_theta_min 3.558
_diffrn_source 'Enhance (Cu) X-ray Source'
_exptl_absorpt_coefficient_mu 1.857
_exptl_absorpt_correction_T_max 1.00000
_exptl_absorpt_correction_T_min 0.25146
_exptl_absorpt_correction_type multi-scan
_exptl_absorpt_process_details
;
CrysAlisPro, Agilent Technologies,
Version 1.171.37.35 (release 13-08-2014 CrysAlis171 .NET)
(compiled Aug 13 2014,18:06:01)
Empirical absorption correction using spherical harmonics,
 implemented in SCALE3 ABSPACK scaling algorithm.
;
_exptl_crystal_colour colourless
_exptl_crystal_colour_primary colourless
_exptl_crystal_density_diffrn 1.386
_exptl_crystal_description prism
_exptl_crystal_F_000 736
_exptl_crystal_size_max 0.14
_exptl_crystal_size_mid 0.11
_exptl_crystal_size_min 0.1
_refine_diff_density_max 0.298
_refine_diff_density_min -0.274
_refine_diff_density_rms 0.048
_refine_ls_extinction_coef 0.0014(3)
_refine_ls_extinction_expression Fc^*^=kFc[1+0.001xFc^2^\l^3^/sin(2\q)]^-1/4^
_refine_ls_extinction_method 'SHELXL-2014/7 (Sheldrick 2014'
_refine_ls_goodness_of_fit_ref 1.036
_refine_ls_hydrogen_treatment constr
_refine_ls_matrix_type full
_refine_ls_number_parameters 228
_refine_ls_number_reflns 3002
_refine_ls_number_restraints 0
_refine_ls_restrained_S_all 1.036
_refine_ls_R_factor_all 0.0506
_refine_ls_R_factor_gt 0.0425
_refine_ls_shift/su_max 0.000
_refine_ls_shift/su_mean 0.000
_refine_ls_structure_factor_coef Fsqd
_refine_ls_weighting_details 'w=1/[\s^2^(Fo^2^)+(0.0770P)^2^+0.1779P] where P=(Fo^2^+2Fc^2^)/3'
_refine_ls_weighting_scheme calc
_refine_ls_wR_factor_gt 0.1186
_refine_ls_wR_factor_ref 0.1278
_reflns_Friedel_coverage 0.000
_reflns_number_gt 2537
_reflns_number_total 3002
_reflns_threshold_expression 'I > 2\s(I)'
_cod_data_source_file jo9b02954_si_002.cif
_cod_data_source_block 201812485
_cod_original_cell_volume 1683.50(9)
_cod_database_code 4037727
_shelx_shelxl_version_number 2014/7
_chemical_oxdiff_formula C15H15O3N3S1
_shelx_space_group_comment
;
The symmetry employed for this shelxl refinement is uniquely defined
by the following loop, which should always be used as a source of
symmetry information in preference to the above space-group names.
They are only intended as comments.
;
_shelx_estimated_absorpt_t_max 0.836
_shelx_estimated_absorpt_t_min 0.781
_reflns_odcompleteness_completeness 99.82
_reflns_odcompleteness_iscentric 1
_reflns_odcompleteness_theta 66.97
_olex2_refinement_description
;
1. Fixed Uiso
 At 1.2 times of:
  All C(H) groups, All C(H,H) groups
 At 1.5 times of:
  All C(H,H,H) groups
2.a Secondary CH2 refined with riding coordinates:
 C5(H5A,H5B), C6(H6A,H6B)
2.b Aromatic/amide H refined with riding coordinates:
 C1(H1), C2(H2), C3(H3), C10(H10), C11(H11), C12(H12), C14(H14), C15(H15),
 C17(H17), C18(H18)
2.c Idealised Me refined as rotating group:
 C19(H19A,H19B,H19C)
;
_olex2_submission_special_instructions 'No special instructions were received'

loop_
_space_group_symop_operation_xyz
'x, y, z'
'-x+1/2, y+1/2, -z+1/2'
'-x, -y, -z'
'x-1/2, -y-1/2, z-1/2'

loop_
_atom_site_label
_atom_site_type_symbol
_atom_site_fract_x
_atom_site_fract_y
_atom_site_fract_z
_atom_site_U_iso_or_equiv
_atom_site_adp_type
_atom_site_occupancy
_atom_site_site_symmetry_order
_atom_site_calc_flag
_atom_site_refinement_flags_posn
C1 C 0.67561(17) 0.5761(4) 0.80118(15) 0.0551(6) Uani 1 1 d .
H1 H 0.6348 0.6645 0.7689 0.066 Uiso 1 1 calc R
C2 C 0.77094(17) 0.5686(4) 0.79994(16) 0.0590(7) Uani 1 1 d .
H2 H 0.7956 0.6504 0.7688 0.071 Uiso 1 1 calc R
C3 C 0.82672(16) 0.4340(4) 0.84722(16) 0.0536(6) Uani 1 1 d .
H3 H 0.8909 0.4232 0.8467 0.064 Uiso 1 1 calc R
C4 C 0.70165(14) 0.3393(3) 0.89111(12) 0.0372(4) Uani 1 1 d .
C5 C 0.73176(16) 0.1600(4) 1.02147(15) 0.0520(6) Uani 1 1 d .
H5A H 0.7952 0.2174 1.0333 0.062 Uiso 1 1 calc R
H5B H 0.7397 0.0276 1.0213 0.062 Uiso 1 1 calc R
C6 C 0.68115(18) 0.2172(4) 1.08511(15) 0.0544(6) Uani 1 1 d .
H6A H 0.6878 0.1236 1.1275 0.065 Uiso 1 1 calc R
H6B H 0.7071 0.3323 1.1116 0.065 Uiso 1 1 calc R
C7 C 0.57684(16) 0.2381(3) 1.03337(13) 0.0426(5) Uani 1 1 d .
C8 C 0.57216(14) 0.2392(3) 0.94910(12) 0.0351(4) Uani 1 1 d .
C9 C 0.48115(14) 0.2426(3) 0.88882(12) 0.0346(4) Uani 1 1 d .
C10 C 0.39854(15) 0.2617(3) 0.91541(14) 0.0429(5) Uani 1 1 d .
H10 H 0.3376 0.2665 0.8761 0.051 Uiso 1 1 calc R
C11 C 0.40543(17) 0.2736(3) 0.99871(15) 0.0483(5) Uani 1 1 d .
H11 H 0.3498 0.2930 1.0149 0.058 Uiso 1 1 calc R
C12 C 0.49508(18) 0.2566(3) 1.05840(14) 0.0491(5) Uani 1 1 d .
H12 H 0.4996 0.2577 1.1147 0.059 Uiso 1 1 calc R
C13 C 0.44804(14) 0.3898(3) 0.72241(12) 0.0386(5) Uani 1 1 d .
C14 C 0.38766(16) 0.5294(3) 0.73216(15) 0.0473(5) Uani 1 1 d .
H14 H 0.3560 0.5214 0.7729 0.057 Uiso 1 1 calc R
C15 C 0.37459(18) 0.6816(3) 0.68065(17) 0.0567(6) Uani 1 1 d .
H15 H 0.3353 0.7774 0.6882 0.068 Uiso 1 1 calc R
C16 C 0.41855(19) 0.6943(4) 0.61848(17) 0.0608(7) Uani 1 1 d .
C17 C 0.4788(2) 0.5532(4) 0.61003(16) 0.0634(7) Uani 1 1 d .
H17 H 0.5097 0.5608 0.5688 0.076 Uiso 1 1 calc R
C18 C 0.49461(18) 0.4002(4) 0.66147(14) 0.0516(6) Uani 1 1 d .
H18 H 0.5357 0.3064 0.6551 0.062 Uiso 1 1 calc R
C19 C 0.3997(3) 0.8584(5) 0.5607(2) 0.0963(13) Uani 1 1 d .
H19A H 0.4420 0.8531 0.5260 0.144 Uiso 1 1 calc GR
H19B H 0.4120 0.9695 0.5929 0.144 Uiso 1 1 calc GR
H19C H 0.3332 0.8568 0.5264 0.144 Uiso 1 1 calc GR
N1 N 0.63935(12) 0.4627(3) 0.84634(11) 0.0439(4) Uani 1 1 d .
N2 N 0.79482(13) 0.3170(3) 0.89401(13) 0.0465(5) Uani 1 1 d .
N3 N 0.66625(12) 0.2247(3) 0.94067(11) 0.0410(4) Uani 1 1 d .
O1 O 0.36443(11) 0.1019(2) 0.75727(10) 0.0508(4) Uani 1 1 d .
O2 O 0.54016(11) 0.0825(2) 0.77304(10) 0.0496(4) Uani 1 1 d .
S1 S 0.45946(3) 0.18586(7) 0.78237(3) 0.03702(19) Uani 1 1 d .

loop_
_atom_site_aniso_label
_atom_site_aniso_U_11
_atom_site_aniso_U_22
_atom_site_aniso_U_33
_atom_site_aniso_U_23
_atom_site_aniso_U_13
_atom_site_aniso_U_12
C1 0.0455(12) 0.0677(16) 0.0489(13) 0.0172(12) 0.0092(10) -0.0044(11)
C2 0.0459(12) 0.0770(18) 0.0545(14) 0.0129(13) 0.0153(11) -0.0157(12)
C3 0.0332(10) 0.0724(16) 0.0572(14) -0.0063(12) 0.0168(10) -0.0104(11)
C4 0.0306(9) 0.0424(11) 0.0365(10) -0.0047(8) 0.0064(8) -0.0014(8)
C5 0.0388(11) 0.0568(14) 0.0516(13) 0.0172(11) -0.0004(10) 0.0019(10)
C6 0.0523(13) 0.0617(15) 0.0407(12) 0.0075(11) 0.0008(10) -0.0053(11)
C7 0.0481(12) 0.0374(11) 0.0390(11) 0.0028(9) 0.0079(9) -0.0064(9)
C8 0.0348(10) 0.0303(9) 0.0388(10) 0.0049(8) 0.0085(8) -0.0017(7)
C9 0.0328(9) 0.0339(10) 0.0372(10) 0.0002(8) 0.0103(8) -0.0010(8)
C10 0.0342(10) 0.0435(11) 0.0509(12) 0.0010(10) 0.0125(9) -0.0014(9)
C11 0.0483(12) 0.0503(13) 0.0538(13) -0.0048(11) 0.0265(10) -0.0033(10)
C12 0.0613(14) 0.0502(13) 0.0406(11) -0.0015(10) 0.0223(10) -0.0075(11)
C13 0.0330(9) 0.0427(11) 0.0346(10) -0.0007(9) 0.0016(8) -0.0011(8)
C14 0.0424(11) 0.0447(12) 0.0505(13) -0.0027(10) 0.0069(9) -0.0005(9)
C15 0.0480(13) 0.0421(12) 0.0669(16) 0.0009(11) -0.0031(11) 0.0008(10)
C16 0.0569(14) 0.0535(14) 0.0523(14) 0.0097(12) -0.0141(11) -0.0136(11)
C17 0.0679(16) 0.0791(19) 0.0398(12) 0.0093(13) 0.0108(11) -0.0127(15)
C18 0.0514(12) 0.0607(15) 0.0420(12) 0.0024(11) 0.0128(10) 0.0027(11)
C19 0.097(2) 0.079(2) 0.085(2) 0.039(2) -0.0163(19) -0.023(2)
N1 0.0355(8) 0.0530(11) 0.0425(9) 0.0097(8) 0.0107(7) 0.0004(8)
N2 0.0319(8) 0.0534(11) 0.0535(11) -0.0026(9) 0.0114(8) -0.0009(8)
N3 0.0294(8) 0.0453(10) 0.0451(10) 0.0097(8) 0.0059(7) 0.0011(7)
O1 0.0445(8) 0.0524(10) 0.0502(9) -0.0042(7) 0.0058(7) -0.0126(7)
O2 0.0510(9) 0.0484(9) 0.0505(9) -0.0012(7) 0.0167(7) 0.0129(7)
S1 0.0348(3) 0.0374(3) 0.0372(3) -0.00238(19) 0.00800(19) -0.00027(18)

loop_
_atom_type_symbol
_atom_type_description
_atom_type_scat_dispersion_real
_atom_type_scat_dispersion_imag
_atom_type_scat_source
C C 0.0181 0.0091 'International Tables Vol C Tables 4.2.6.8 and 6.1.1.4'
H H 0.0000 0.0000 'International Tables Vol C Tables 4.2.6.8 and 6.1.1.4'
N N 0.0311 0.0180 'International Tables Vol C Tables 4.2.6.8 and 6.1.1.4'
O O 0.0492 0.0322 'International Tables Vol C Tables 4.2.6.8 and 6.1.1.4'
S S 0.3331 0.5567 'International Tables Vol C Tables 4.2.6.8 and 6.1.1.4'

loop_
_geom_angle_atom_site_label_1
_geom_angle_atom_site_label_2
_geom_angle_atom_site_label_3
_geom_angle
C2 C1 H1 118.5
N1 C1 H1 118.5
N1 C1 C2 123.0(2)
C1 C2 H2 122.1
C3 C2 C1 115.8(2)
C3 C2 H2 122.1
C2 C3 H3 118.0
N2 C3 C2 123.9(2)
N2 C3 H3 118.0
N1 C4 N2 127.0(2)
N1 C4 N3 116.22(17)
N2 C4 N3 116.78(19)
H5A C5 H5B 108.9
C6 C5 H5A 110.8
C6 C5 H5B 110.8
N3 C5 H5A 110.8
N3 C5 H5B 110.8
N3 C5 C6 104.57(18)
C5 C6 H6A 111.2
C5 C6 H6B 111.2
H6A C6 H6B 109.1
C7 C6 C5 102.96(19)
C7 C6 H6A 111.2
C7 C6 H6B 111.2
C8 C7 C6 109.12(19)
C12 C7 C6 129.3(2)
C12 C7 C8 121.6(2)
C7 C8 N3 110.04(18)
C9 C8 C7 119.23(19)
C9 C8 N3 130.59(19)
C8 C9 S1 125.11(15)
C10 C9 C8 118.22(19)
C10 C9 S1 115.79(15)
C9 C10 H10 119.3
C11 C10 C9 121.4(2)
C11 C10 H10 119.3
C10 C11 H11 119.9
C10 C11 C12 120.2(2)
C12 C11 H11 119.9
C7 C12 C11 119.1(2)
C7 C12 H12 120.4
C11 C12 H12 120.4
C14 C13 C18 120.6(2)
C14 C13 S1 120.28(17)
C18 C13 S1 118.92(18)
C13 C14 H14 120.4
C13 C14 C15 119.2(2)
C15 C14 H14 120.4
C14 C15 H15 119.3
C16 C15 C14 121.4(2)
C16 C15 H15 119.3
C15 C16 C17 118.2(2)
C15 C16 C19 120.4(3)
C17 C16 C19 121.3(3)
C16 C17 H17 119.2
C16 C17 C18 121.7(3)
C18 C17 H17 119.2
C13 C18 C17 118.7(2)
C13 C18 H18 120.6
C17 C18 H18 120.6
C16 C19 H19A 109.5
C16 C19 H19B 109.5
C16 C19 H19C 109.5
H19A C19 H19B 109.5
H19A C19 H19C 109.5
H19B C19 H19C 109.5
C1 N1 C4 115.41(19)
C3 N2 C4 114.8(2)
C4 N3 C5 119.86(17)
C4 N3 C8 123.68(17)
C8 N3 C5 107.51(17)
C9 S1 C13 109.79(10)
O1 S1 C9 105.22(9)
O1 S1 C13 105.53(10)
O2 S1 C9 109.10(9)
O2 S1 C13 108.58(10)
O2 S1 O1 118.38(11)

loop_
_geom_bond_atom_site_label_1
_geom_bond_atom_site_label_2
_geom_bond_distance
C1 H1 0.9300
C1 C2 1.380(3)
C1 N1 1.329(3)
C2 H2 0.9300
C2 C3 1.364(4)
C3 H3 0.9300
C3 N2 1.330(3)
C4 N1 1.333(3)
C4 N2 1.337(3)
C4 N3 1.379(3)
C5 H5A 0.9700
C5 H5B 0.9700
C5 C6 1.521(4)
C5 N3 1.483(3)
C6 H6A 0.9700
C6 H6B 0.9700
C6 C7 1.504(3)
C7 C8 1.400(3)
C7 C12 1.369(3)
C8 C9 1.399(3)
C8 N3 1.407(3)
C9 C10 1.396(3)
C9 S1 1.774(2)
C10 H10 0.9300
C10 C11 1.378(3)
C11 H11 0.9300
C11 C12 1.386(3)
C12 H12 0.9300
C13 C14 1.378(3)
C13 C18 1.383(3)
C13 S1 1.775(2)
C14 H14 0.9300
C14 C15 1.385(3)
C15 H15 0.9300
C15 C16 1.377(4)
C16 C17 1.378(4)
C16 C19 1.513(4)
C17 H17 0.9300
C17 C18 1.387(4)
C18 H18 0.9300
C19 H19A 0.9600
C19 H19B 0.9600
C19 H19C 0.9600
O1 S1 1.4424(15)
O2 S1 1.4310(15)

loop_
_geom_torsion_atom_site_label_1
_geom_torsion_atom_site_label_2
_geom_torsion_atom_site_label_3
_geom_torsion_atom_site_label_4
_geom_torsion
C1 C2 C3 N2 -1.5(4)
C2 C1 N1 C4 0.0(4)
C2 C3 N2 C4 0.6(4)
C5 C6 C7 C8 -13.3(3)
C5 C6 C7 C12 167.5(2)
C6 C5 N3 C4 124.4(2)
C6 C5 N3 C8 -24.0(2)
C6 C7 C8 C9 174.93(19)
C6 C7 C8 N3 -1.3(3)
C6 C7 C12 C11 -179.8(2)
C7 C8 C9 C10 5.8(3)
C7 C8 C9 S1 -162.93(16)
C7 C8 N3 C4 -130.8(2)
C7 C8 N3 C5 16.2(2)
C8 C7 C12 C11 1.1(4)
C8 C9 C10 C11 -1.2(3)
C8 C9 S1 C13 -100.56(19)
C8 C9 S1 O1 146.30(18)
C8 C9 S1 O2 18.3(2)
C9 C8 N3 C4 53.5(3)
C9 C8 N3 C5 -159.6(2)
C9 C10 C11 C12 -3.5(4)
C10 C9 S1 C13 90.49(17)
C10 C9 S1 O1 -22.64(19)
C10 C9 S1 O2 -150.63(16)
C10 C11 C12 C7 3.6(4)
C12 C7 C8 C9 -5.8(3)
C12 C7 C8 N3 177.9(2)
C13 C14 C15 C16 1.8(4)
C14 C13 C18 C17 -0.4(3)
C14 C13 S1 C9 -48.92(19)
C14 C13 S1 O1 64.01(19)
C14 C13 S1 O2 -168.13(17)
C14 C15 C16 C17 -1.9(4)
C14 C15 C16 C19 177.4(2)
C15 C16 C17 C18 0.9(4)
C16 C17 C18 C13 0.3(4)
C18 C13 C14 C15 -0.6(3)
C18 C13 S1 C9 136.08(17)
C18 C13 S1 O1 -110.99(18)
C18 C13 S1 O2 16.9(2)
C19 C16 C17 C18 -178.4(3)
N1 C1 C2 C3 1.2(4)
N1 C4 N2 C3 0.8(3)
N1 C4 N3 C5 -146.7(2)
N1 C4 N3 C8 -3.6(3)
N2 C4 N1 C1 -1.1(3)
N2 C4 N3 C5 32.3(3)
N2 C4 N3 C8 175.37(19)
N3 C4 N1 C1 177.8(2)
N3 C4 N2 C3 -178.1(2)
N3 C5 C6 C7 22.1(2)
N3 C8 C9 C10 -178.8(2)
N3 C8 C9 S1 12.4(3)
S1 C9 C10 C11 168.53(19)
S1 C13 C14 C15 -175.48(17)
S1 C13 C18 C17 174.54(18)
